data_4340881
loop_
_publ_author_name
'Liao, Jia-Ling'
'Chi, Yun'
'Liu, Shih-Hung'
'Lee, Gene-Hsiang'
'Chou, Pi-Tai'
'Huang, Hao-Xiang'
'Su, Yu-De'
'Chang, Chih-Hao'
'Lin, Jin-Sheng'
'Tseng, Meu-Rurng'

_publ_section_title
;
 Os(II) Phosphors with Near-Infrared Emission Induced by Ligand-to-Ligand
 Charge Transfer Transition.
;
_journal_issue 17
_journal_name_full 'Inorganic chemistry'
_journal_page_first 9366
_journal_page_last 9374
_journal_paper_doi 10.1021/ic501474r
_journal_volume 53
_journal_year 2014
_chemical_formula_sum 'C32 H30 F6 N8 Os P2'
_chemical_formula_weight 892.78
_chemical_name_systematic
; 
 ? 
;
_space_group_IT_number 14
_symmetry_cell_setting monoclinic
_symmetry_space_group_name_Hall '-P 2yn'
_symmetry_space_group_name_H-M 'P 1 21/n 1'
_atom_sites_solution_hydrogens geom
_atom_sites_solution_primary direct
_atom_sites_solution_secondary difmap
_audit_creation_method SHELXL-97
_cell_angle_alpha 90.00
_cell_angle_beta 97.3999(11)
_cell_angle_gamma 90.00
_cell_formula_units_Z 8
_cell_length_a 10.6493(5)
_cell_length_b 18.3645(8)
_cell_length_c 34.9814(16)
_cell_measurement_reflns_used 6470
_cell_measurement_temperature 150(2)
_cell_measurement_theta_max 24.18
_cell_measurement_theta_min 2.22
_cell_volume 6784.3(5)
_computing_cell_refinement 'Bruker SAINT'
_computing_data_collection 'Bruker SMART'
_computing_data_reduction 'Bruker SAINT'
_computing_molecular_graphics 'Bruker SHELXTL'
_computing_publication_material 'Bruker SHELXTL'
_computing_structure_refinement 'SHELXL-97 (Sheldrick, 1997)'
_computing_structure_solution 'SHELXS-97 (Sheldrick, 1990)'
_diffrn_ambient_temperature 150(2)
_diffrn_measured_fraction_theta_full 0.999
_diffrn_measured_fraction_theta_max 0.999
_diffrn_measurement_device_type 'BRUKER SMART APEXCCD area detector'
_diffrn_measurement_method 'omega scans'
_diffrn_radiation_monochromator graphite
_diffrn_radiation_source 'fine-focus sealed tube'
_diffrn_radiation_type MoK\a
_diffrn_radiation_wavelength 0.71073
_diffrn_reflns_av_R_equivalents 0.0556
_diffrn_reflns_av_sigmaI/netI 0.0643
_diffrn_reflns_limit_h_max 13
_diffrn_reflns_limit_h_min -13
_diffrn_reflns_limit_k_max 23
_diffrn_reflns_limit_k_min -14
_diffrn_reflns_limit_l_max 45
_diffrn_reflns_limit_l_min -45
_diffrn_reflns_number 43647
_diffrn_reflns_theta_full 27.50
_diffrn_reflns_theta_max 27.50
_diffrn_reflns_theta_min 1.17
_exptl_absorpt_coefficient_mu 3.923
_exptl_absorpt_correction_T_max 0.4790
_exptl_absorpt_correction_T_min 0.3171
_exptl_absorpt_correction_type multi-scan
_exptl_crystal_colour dark-green
_exptl_crystal_density_diffrn 1.748
_exptl_crystal_density_meas ?
_exptl_crystal_density_method 'not measured'
_exptl_crystal_description block
_exptl_crystal_F_000 3504
_exptl_crystal_size_max 0.38
_exptl_crystal_size_mid 0.30
_exptl_crystal_size_min 0.22
_refine_diff_density_max 1.221
_refine_diff_density_min -1.049
_refine_diff_density_rms 0.142
_refine_ls_extinction_method none
_refine_ls_goodness_of_fit_ref 1.032
_refine_ls_hydrogen_treatment constr
_refine_ls_matrix_type full
_refine_ls_number_parameters 904
_refine_ls_number_reflns 15565
_refine_ls_number_restraints 30
_refine_ls_restrained_S_all 1.039
_refine_ls_R_factor_all 0.0545
_refine_ls_R_factor_gt 0.0393
_refine_ls_shift/su_max 0.003
_refine_ls_shift/su_mean 0.000
_refine_ls_structure_factor_coef Fsqd
_refine_ls_weighting_details 'calc w=1/[\s^2^(Fo^2^)+(0.0252P)^2^+6.1414P] where P=(Fo^2^+2Fc^2^)/3'
_refine_ls_weighting_scheme calc
_refine_ls_wR_factor_gt 0.0765
_refine_ls_wR_factor_ref 0.0823
_reflns_number_gt 12616
_reflns_number_total 15565
_reflns_threshold_expression >2sigma(I)
_cod_data_source_file ic501474r_si_001.cif
_cod_data_source_block 3
_cod_depositor_comments
;
The following automatic conversions were performed:

'_symmetry_cell_setting' value 'Monoclinic' changed to 'monoclinic'
according to
/home/saulius/struct/COD-crude-data--automatic-downloads/rss-feeds/ACS/lib/dictionaries/cif_core.dic
dictionary named 'cif_core.dic' version 2.4.2 from 2011-04-26.

Automatic conversion script
Id: cif_fix_values 2281 2013-09-26 08:29:07Z andrius 

 Adding full bibliography for 4340879--4340881.cif.

The following automatic conversions were performed:

'_exptl_crystal_density_meas' value 'not_measured' was changed to '?'
- the value is perceived as not measured.

Automatic conversion script
Id: cif_fix_values 3008 2015-01-20 13:52:24Z robertas 
;
_cod_original_sg_symbol_H-M P2(1)/n
_cod_database_code 4340881

loop_
_symmetry_equiv_pos_as_xyz
'x, y, z'
'-x+1/2, y+1/2, -z+1/2'
'-x, -y, -z'
'x-1/2, -y-1/2, z-1/2'

loop_
_atom_site_label
_atom_site_type_symbol
_atom_site_fract_x
_atom_site_fract_y
_atom_site_fract_z
_atom_site_U_iso_or_equiv
_atom_site_adp_type
_atom_site_occupancy
_atom_site_symmetry_multiplicity
_atom_site_calc_flag
_atom_site_refinement_flags
_atom_site_disorder_assembly
_atom_site_disorder_group
Os1 Os 0.212811(16) 0.278736(10) 0.140676(5) 0.01675(5) Uani 1 1 d . . .
P1 P 0.06906(12) 0.31503(7) 0.08770(4) 0.0263(3) Uani 1 1 d . . .
P2 P 0.34880(11) 0.24493(7) 0.19576(3) 0.0197(3) Uani 1 1 d . . .
N1 N 0.2816(3) 0.1968(2) 0.10870(10) 0.0218(9) Uani 1 1 d . . .
N2 N 0.3626(3) 0.3286(2) 0.11958(10) 0.0207(9) Uani 1 1 d . . .
N3 N 0.0017(3) 0.1646(2) 0.15877(11) 0.0236(9) Uani 1 1 d . . .
N4 N 0.0602(3) 0.2307(2) 0.16330(11) 0.0192(8) Uani 1 1 d . . .
N5 N -0.1082(4) 0.2375(2) 0.19527(12) 0.0262(9) Uani 1 1 d . . .
N6 N 0.1425(3) 0.3611(2) 0.17310(10) 0.0168(8) Uani 1 1 d . . .
N7 N 0.1718(4) 0.4319(2) 0.18002(10) 0.0202(8) Uani 1 1 d . . .
N8 N 0.0013(4) 0.4032(2) 0.21032(10) 0.0219(9) Uani 1 1 d . . .
C1 C 0.2294(5) 0.1299(3) 0.10305(14) 0.0284(12) Uani 1 1 d . . .
H1 H 0.1538 0.1193 0.1137 0.034 Uiso 1 1 calc R . .
C2 C 0.2818(5) 0.0768(3) 0.08252(15) 0.0351(13) Uani 1 1 d . . .
H2 H 0.2423 0.0305 0.0788 0.042 Uiso 1 1 calc R . .
C3 C 0.3925(5) 0.0914(3) 0.06723(15) 0.0365(13) Uani 1 1 d . . .
H3 H 0.4304 0.0551 0.0531 0.044 Uiso 1 1 calc R . .
C4 C 0.4467(5) 0.1588(3) 0.07278(14) 0.0320(13) Uani 1 1 d . . .
H4 H 0.5235 0.1695 0.0628 0.038 Uiso 1 1 calc R . .
C5 C 0.3887(4) 0.2115(3) 0.09309(13) 0.0250(11) Uani 1 1 d . . .
C6 C 0.4354(4) 0.2860(3) 0.09927(13) 0.0221(10) Uani 1 1 d . . .
C7 C 0.5421(4) 0.3138(3) 0.08539(13) 0.0281(12) Uani 1 1 d . . .
H7 H 0.5923 0.2830 0.0717 0.034 Uiso 1 1 calc R . .
C8 C 0.5755(5) 0.3854(3) 0.09140(14) 0.0289(12) Uani 1 1 d . . .
H8 H 0.6484 0.4047 0.0820 0.035 Uiso 1 1 calc R . .
C9 C 0.5002(5) 0.4289(3) 0.11161(14) 0.0288(12) Uani 1 1 d . . .
H9 H 0.5205 0.4788 0.1158 0.035 Uiso 1 1 calc R . .
C10 C 0.3954(4) 0.3994(3) 0.12571(13) 0.0232(11) Uani 1 1 d . . .
H10 H 0.3455 0.4295 0.1399 0.028 Uiso 1 1 calc R . .
C11 C -0.1942(5) 0.1151(3) 0.17906(18) 0.0369(14) Uani 1 1 d . . .
C12 C -0.0967(4) 0.1727(3) 0.17819(15) 0.0268(11) Uani 1 1 d . A .
C13 C -0.0063(4) 0.2722(3) 0.18489(12) 0.0193(10) Uani 1 1 d . . .
C14 C 0.0406(4) 0.3458(3) 0.19122(12) 0.0204(10) Uani 1 1 d . . .
C15 C 0.0858(4) 0.4536(3) 0.20201(13) 0.0237(11) Uani 1 1 d . . .
C16 C 0.0853(5) 0.5284(3) 0.21687(14) 0.0296(12) Uani 1 1 d . . .
C17 C -0.0773(6) 0.2628(3) 0.07938(19) 0.0505(17) Uani 1 1 d . . .
H17A H -0.1185 0.2627 0.1029 0.076 Uiso 1 1 calc R . .
H17B H -0.0582 0.2127 0.0725 0.076 Uiso 1 1 calc R . .
H17C H -0.1341 0.2850 0.0583 0.076 Uiso 1 1 calc R . .
C18 C 0.1271(6) 0.3106(4) 0.04109(15) 0.0511(17) Uani 1 1 d . . .
H18A H 0.0635 0.3311 0.0213 0.077 Uiso 1 1 calc R . .
H18B H 0.1433 0.2597 0.0348 0.077 Uiso 1 1 calc R . .
H18C H 0.2058 0.3386 0.0421 0.077 Uiso 1 1 calc R . .
C19 C 0.0145(4) 0.4081(3) 0.09107(13) 0.0234(11) Uani 1 1 d . . .
C20 C -0.0877(5) 0.4253(3) 0.11056(14) 0.0311(12) Uani 1 1 d . . .
H20 H -0.1349 0.3874 0.1205 0.037 Uiso 1 1 calc R . .
C21 C -0.1205(5) 0.4967(3) 0.11548(16) 0.0395(14) Uani 1 1 d . . .
H21 H -0.1900 0.5075 0.1290 0.047 Uiso 1 1 calc R . .
C22 C -0.0555(5) 0.5521(3) 0.10141(17) 0.0410(14) Uani 1 1 d . . .
H22 H -0.0805 0.6012 0.1046 0.049 Uiso 1 1 calc R . .
C23 C 0.0467(5) 0.5368(3) 0.08248(17) 0.0399(14) Uani 1 1 d . . .
H23 H 0.0930 0.5753 0.0727 0.048 Uiso 1 1 calc R . .
C24 C 0.0821(5) 0.4651(3) 0.07769(15) 0.0344(13) Uani 1 1 d . . .
H24 H 0.1539 0.4549 0.0650 0.041 Uiso 1 1 calc R . .
C25 C 0.4402(5) 0.1621(3) 0.19159(14) 0.0286(12) Uani 1 1 d . . .
H25A H 0.4874 0.1662 0.1694 0.043 Uiso 1 1 calc R . .
H25B H 0.3827 0.1203 0.1880 0.043 Uiso 1 1 calc R . .
H25C H 0.4996 0.1552 0.2151 0.043 Uiso 1 1 calc R . .
C26 C 0.2743(5) 0.2272(3) 0.23886(13) 0.0285(12) Uani 1 1 d . . .
H26A H 0.3397 0.2177 0.2606 0.043 Uiso 1 1 calc R . .
H26B H 0.2187 0.1846 0.2345 0.043 Uiso 1 1 calc R . .
H26C H 0.2242 0.2697 0.2446 0.043 Uiso 1 1 calc R . .
C27 C 0.4668(4) 0.3143(3) 0.21120(13) 0.0216(10) Uani 1 1 d . . .
C28 C 0.5897(4) 0.3118(3) 0.20141(14) 0.0276(11) Uani 1 1 d . . .
H28 H 0.6158 0.2708 0.1879 0.033 Uiso 1 1 calc R . .
C29 C 0.6739(5) 0.3681(3) 0.21114(16) 0.0364(13) Uani 1 1 d . . .
H29 H 0.7572 0.3657 0.2042 0.044 Uiso 1 1 calc R . .
C30 C 0.6373(5) 0.4273(3) 0.23085(15) 0.0365(13) Uani 1 1 d . . .
H30 H 0.6954 0.4659 0.2375 0.044 Uiso 1 1 calc R . .
C31 C 0.5169(5) 0.4312(3) 0.24107(15) 0.0335(13) Uani 1 1 d . . .
H31 H 0.4922 0.4722 0.2548 0.040 Uiso 1 1 calc R . .
C32 C 0.4317(5) 0.3750(3) 0.23124(14) 0.0263(11) Uani 1 1 d . . .
H32 H 0.3485 0.3780 0.2382 0.032 Uiso 1 1 calc R . .
F1 F -0.2452(3) 0.1141(2) 0.21193(11) 0.0616(11) Uani 1 1 d . A .
F2 F -0.161(3) 0.0496(16) 0.1645(6) 0.065(5) Uani 0.498(4) 1 d P A 1
F2' F -0.142(3) 0.0492(16) 0.1827(6) 0.065(5) Uani 0.502(4) 1 d P A 2
F3 F -0.2926(3) 0.1251(2) 0.15215(11) 0.0590(10) Uani 1 1 d . A .
F4 F 0.1647(4) 0.5383(2) 0.24871(11) 0.0821(14) Uani 1 1 d U . .
F5 F 0.1149(4) 0.57818(18) 0.19273(10) 0.0633(11) Uani 1 1 d U . .
F6 F -0.0260(4) 0.5487(2) 0.22660(13) 0.0705(12) Uani 1 1 d . . .
Os2 Os 0.405671(16) 0.762773(10) 0.092188(5) 0.01702(5) Uani 1 1 d . . .
P3 P 0.61309(12) 0.75236(7) 0.07660(3) 0.0222(3) Uani 1 1 d . . .
P4 P 0.19473(11) 0.77250(7) 0.10397(4) 0.0221(3) Uani 1 1 d . . .
N9 N 0.4489(3) 0.7046(2) 0.14200(10) 0.0212(9) Uani 1 1 d . . .
N10 N 0.4673(3) 0.8426(2) 0.13148(11) 0.0213(9) Uani 1 1 d . . .
N11 N 0.3493(4) 0.6082(2) 0.05168(11) 0.0227(9) Uani 1 1 d . . .
N12 N 0.3528(3) 0.6827(2) 0.05103(10) 0.0183(8) Uani 1 1 d . . .
N13 N 0.3017(4) 0.6474(2) -0.01017(11) 0.0230(9) Uani 1 1 d . . .
N14 N 0.3551(3) 0.8203(2) 0.04113(10) 0.0188(8) Uani 1 1 d . . .
N15 N 0.3417(4) 0.8922(2) 0.03177(11) 0.0247(9) Uani 1 1 d . . .
N16 N 0.2907(4) 0.8240(2) -0.02250(11) 0.0233(9) Uani 1 1 d . . .
C33 C 0.4317(5) 0.6318(3) 0.14550(14) 0.0301(12) Uani 1 1 d . . .
H33 H 0.4013 0.6046 0.1231 0.036 Uiso 1 1 calc R . .
C34 C 0.4566(6) 0.5956(3) 0.18024(15) 0.0385(14) Uani 1 1 d . . .
H34 H 0.4422 0.5447 0.1816 0.046 Uiso 1 1 calc R . .
C35 C 0.5028(6) 0.6342(4) 0.21301(14) 0.0417(15) Uani 1 1 d . . .
H35 H 0.5205 0.6103 0.2372 0.050 Uiso 1 1 calc R . .
C36 C 0.5227(5) 0.7079(3) 0.20998(13) 0.0325(13) Uani 1 1 d . . .
H36 H 0.5556 0.7352 0.2321 0.039 Uiso 1 1 calc R . .
C37 C 0.4946(4) 0.7424(3) 0.17450(13) 0.0248(11) Uani 1 1 d . . .
C38 C 0.5091(4) 0.8203(3) 0.16853(13) 0.0241(11) Uani 1 1 d . . .
C39 C 0.5541(5) 0.8701(3) 0.19674(14) 0.0326(13) Uani 1 1 d . . .
H39 H 0.5804 0.8540 0.2223 0.039 Uiso 1 1 calc R . .
C40 C 0.5608(5) 0.9420(3) 0.18789(16) 0.0371(14) Uani 1 1 d . . .
H40 H 0.5926 0.9763 0.2071 0.044 Uiso 1 1 calc R . .
C41 C 0.5205(5) 0.9644(3) 0.15062(16) 0.0361(13) Uani 1 1 d . . .
H41 H 0.5253 1.0143 0.1439 0.043 Uiso 1 1 calc R . .
C42 C 0.4740(4) 0.9145(3) 0.12345(14) 0.0260(11) Uani 1 1 d . . .
H42 H 0.4453 0.9309 0.0981 0.031 Uiso 1 1 calc R . .
C43 C 0.3023(5) 0.5144(3) 0.00146(14) 0.0293(12) Uani 1 1 d . . .
C44 C 0.3196(4) 0.5908(3) 0.01480(13) 0.0222(10) Uani 1 1 d . . .
C45 C 0.3248(4) 0.7035(3) 0.01399(12) 0.0184(10) Uani 1 1 d . . .
C46 C 0.3237(4) 0.7815(3) 0.00888(12) 0.0189(10) Uani 1 1 d . . .
C47 C 0.3036(5) 0.8904(3) -0.00559(14) 0.0255(11) Uani 1 1 d . A .
C48 C 0.2715(6) 0.9574(3) -0.02838(17) 0.0420(15) Uani 1 1 d . . .
C49 C 0.6506(5) 0.6683(3) 0.05286(17) 0.0465(17) Uani 1 1 d . . .
H49A H 0.7405 0.6681 0.0495 0.070 Uiso 1 1 calc R . .
H49B H 0.5991 0.6650 0.0276 0.070 Uiso 1 1 calc R . .
H49C H 0.6325 0.6266 0.0687 0.070 Uiso 1 1 calc R . .
C50 C 0.6584(5) 0.8221(4) 0.04419(18) 0.0554(19) Uani 1 1 d . . .
H50A H 0.6391 0.8703 0.0540 0.083 Uiso 1 1 calc R . .
H50B H 0.6111 0.8151 0.0185 0.083 Uiso 1 1 calc R . .
H50C H 0.7494 0.8186 0.0426 0.083 Uiso 1 1 calc R . .
C51 C 0.7316(4) 0.7581(3) 0.11900(14) 0.0261(11) Uani 1 1 d . . .
C52 C 0.7859(5) 0.8250(4) 0.13017(17) 0.0435(16) Uani 1 1 d . . .
H52 H 0.7720 0.8656 0.1133 0.052 Uiso 1 1 calc R . .
C53 C 0.8590(6) 0.8331(5) 0.1651(2) 0.065(2) Uani 1 1 d . . .
H53 H 0.8964 0.8789 0.1723 0.078 Uiso 1 1 calc R . .
C54 C 0.8778(6) 0.7757(5) 0.1893(2) 0.061(2) Uani 1 1 d . . .
H54 H 0.9262 0.7822 0.2138 0.073 Uiso 1 1 calc R . .
C55 C 0.8282(5) 0.7073(5) 0.17927(18) 0.057(2) Uani 1 1 d . . .
H55 H 0.8445 0.6671 0.1963 0.069 Uiso 1 1 calc R . .
C56 C 0.7524(5) 0.6987(4) 0.14303(15) 0.0413(15) Uani 1 1 d . . .
H56 H 0.7166 0.6527 0.1355 0.050 Uiso 1 1 calc R . .
C57 C 0.1430(5) 0.7064(3) 0.13776(16) 0.0348(13) Uani 1 1 d . . .
H57A H 0.1897 0.7144 0.1634 0.052 Uiso 1 1 calc R . .
H57B H 0.1594 0.6570 0.1291 0.052 Uiso 1 1 calc R . .
H57C H 0.0521 0.7124 0.1389 0.052 Uiso 1 1 calc R . .
C58 C 0.0771(5) 0.7619(3) 0.06226(16) 0.0408(15) Uani 1 1 d . . .
H58A H -0.0077 0.7669 0.0700 0.061 Uiso 1 1 calc R . .
H58B H 0.0856 0.7136 0.0509 0.061 Uiso 1 1 calc R . .
H58C H 0.0896 0.7994 0.0432 0.061 Uiso 1 1 calc R . .
C59 C 0.1538(4) 0.8580(3) 0.12554(14) 0.0238(11) Uani 1 1 d . . .
C60 C 0.2069(5) 0.8721(3) 0.16364(15) 0.0286(12) Uani 1 1 d . . .
H60 H 0.2572 0.8359 0.1777 0.034 Uiso 1 1 calc R . .
C61 C 0.1872(5) 0.9378(3) 0.18098(17) 0.0369(14) Uani 1 1 d . . .
H61 H 0.2247 0.9472 0.2066 0.044 Uiso 1 1 calc R . .
C62 C 0.1128(6) 0.9894(3) 0.16082(19) 0.0443(16) Uani 1 1 d . . .
H62 H 0.0992 1.0347 0.1727 0.053 Uiso 1 1 calc R . .
C63 C 0.0578(6) 0.9767(3) 0.12387(19) 0.0455(16) Uani 1 1 d . . .
H63 H 0.0052 1.0127 0.1105 0.055 Uiso 1 1 calc R . .
C64 C 0.0791(5) 0.9116(3) 0.10618(17) 0.0371(14) Uani 1 1 d . . .
H64 H 0.0420 0.9034 0.0804 0.045 Uiso 1 1 calc R . .
F7 F 0.3633(4) 0.50109(17) -0.02894(9) 0.0540(10) Uani 1 1 d U . .
F8 F 0.3453(3) 0.46697(15) 0.02871(8) 0.0362(7) Uani 1 1 d . . .
F9 F 0.1817(3) 0.49764(18) -0.00958(10) 0.0519(9) Uani 1 1 d . . .
F10 F 0.2742(11) 1.0169(5) -0.0081(3) 0.077(2) Uani 0.498(4) 1 d PU A 1
F11 F 0.1416(8) 0.9566(5) -0.0431(3) 0.0648(18) Uani 0.498(4) 1 d P A 1
F12 F 0.3256(9) 0.9645(5) -0.0594(3) 0.0624(17) Uani 0.498(4) 1 d P A 1
F10' F 0.1793(11) 0.9938(5) -0.0191(3) 0.077(2) Uani 0.502(4) 1 d PU A 2
F11' F 0.2605(10) 0.9480(5) -0.0660(3) 0.0648(18) Uani 0.502(4) 1 d P A 2
F12' F 0.3728(8) 1.0067(4) -0.0225(2) 0.0624(17) Uani 0.502(4) 1 d P A 2

loop_
_atom_site_aniso_label
_atom_site_aniso_U_11
_atom_site_aniso_U_22
_atom_site_aniso_U_33
_atom_site_aniso_U_23
_atom_site_aniso_U_13
_atom_site_aniso_U_12
Os1 0.01616(9) 0.01608(10) 0.01797(9) 0.00001(7) 0.00207(7) -0.00099(7)
P1 0.0315(7) 0.0207(7) 0.0241(6) 0.0001(5) -0.0069(5) -0.0012(6)
P2 0.0173(6) 0.0217(7) 0.0202(6) 0.0028(5) 0.0034(5) 0.0020(5)
N1 0.024(2) 0.023(2) 0.0194(19) -0.0002(17) 0.0035(16) 0.0000(17)
N2 0.021(2) 0.020(2) 0.021(2) 0.0039(16) 0.0054(16) -0.0010(17)
N3 0.019(2) 0.016(2) 0.035(2) 0.0038(17) 0.0017(17) -0.0013(16)
N4 0.0144(19) 0.019(2) 0.0232(19) 0.0042(16) 0.0000(15) -0.0019(16)
N5 0.020(2) 0.025(3) 0.034(2) 0.0011(19) 0.0047(18) 0.0000(18)
N6 0.0131(18) 0.021(2) 0.0160(18) 0.0001(15) -0.0005(15) 0.0003(16)
N7 0.025(2) 0.015(2) 0.0186(19) -0.0001(16) -0.0012(16) -0.0013(17)
N8 0.024(2) 0.023(2) 0.0182(19) -0.0028(16) 0.0015(16) 0.0028(17)
C1 0.027(3) 0.025(3) 0.033(3) -0.005(2) 0.005(2) -0.004(2)
C2 0.045(3) 0.019(3) 0.042(3) -0.005(2) 0.009(3) -0.004(2)
C3 0.047(3) 0.027(3) 0.039(3) -0.013(2) 0.018(3) 0.005(3)
C4 0.030(3) 0.038(3) 0.030(3) -0.009(2) 0.009(2) -0.001(2)
C5 0.026(3) 0.029(3) 0.021(2) 0.000(2) 0.004(2) 0.000(2)
C6 0.027(3) 0.022(3) 0.017(2) 0.0012(19) 0.0013(19) 0.001(2)
C7 0.025(3) 0.036(3) 0.024(2) 0.000(2) 0.008(2) 0.000(2)
C8 0.022(3) 0.039(3) 0.026(3) 0.006(2) 0.006(2) -0.010(2)
C9 0.030(3) 0.025(3) 0.031(3) 0.003(2) 0.005(2) -0.010(2)
C10 0.029(3) 0.019(3) 0.021(2) 0.0013(19) 0.004(2) -0.005(2)
C11 0.025(3) 0.025(3) 0.062(4) 0.004(3) 0.010(3) 0.001(2)
C12 0.021(3) 0.021(3) 0.039(3) 0.004(2) 0.005(2) 0.003(2)
C13 0.016(2) 0.024(3) 0.018(2) 0.0051(19) 0.0000(18) -0.0001(19)
C14 0.020(2) 0.025(3) 0.017(2) 0.0053(19) 0.0028(19) 0.002(2)
C15 0.025(3) 0.019(3) 0.026(3) -0.001(2) 0.004(2) 0.002(2)
C16 0.044(3) 0.022(3) 0.021(2) 0.000(2) 0.000(2) 0.003(2)
C17 0.048(4) 0.034(4) 0.060(4) 0.003(3) -0.029(3) -0.010(3)
C18 0.079(5) 0.044(4) 0.027(3) -0.002(3) -0.007(3) 0.016(3)
C19 0.024(3) 0.025(3) 0.018(2) 0.0008(19) -0.009(2) 0.000(2)
C20 0.025(3) 0.040(4) 0.027(3) 0.002(2) -0.002(2) -0.005(2)
C21 0.028(3) 0.044(4) 0.044(3) -0.005(3) -0.002(3) 0.010(3)
C22 0.038(3) 0.030(4) 0.051(4) -0.009(3) -0.010(3) 0.005(3)
C23 0.047(4) 0.021(3) 0.050(4) 0.002(3) 0.003(3) -0.003(3)
C24 0.039(3) 0.034(3) 0.032(3) 0.003(2) 0.009(2) 0.001(3)
C25 0.027(3) 0.027(3) 0.032(3) 0.003(2) 0.002(2) 0.006(2)
C26 0.026(3) 0.036(3) 0.024(2) 0.012(2) 0.006(2) 0.003(2)
C27 0.022(2) 0.022(3) 0.020(2) 0.003(2) -0.0015(19) -0.001(2)
C28 0.021(3) 0.032(3) 0.030(3) 0.001(2) 0.004(2) 0.003(2)
C29 0.018(3) 0.045(4) 0.046(3) 0.000(3) 0.003(2) -0.004(2)
C30 0.032(3) 0.036(4) 0.038(3) 0.003(3) -0.010(2) -0.010(3)
C31 0.041(3) 0.028(3) 0.030(3) -0.003(2) -0.003(2) 0.001(2)
C32 0.024(3) 0.026(3) 0.028(3) -0.002(2) 0.001(2) 0.003(2)
F1 0.050(2) 0.073(3) 0.066(3) 0.014(2) 0.0218(19) -0.026(2)
F2 0.033(7) 0.022(2) 0.145(17) -0.007(12) 0.027(11) -0.006(4)
F2' 0.033(7) 0.022(2) 0.145(17) -0.007(12) 0.027(11) -0.006(4)
F3 0.037(2) 0.069(3) 0.068(3) -0.005(2) -0.0007(18) -0.0282(18)
F4 0.123(3) 0.041(2) 0.065(3) -0.0258(19) -0.054(2) 0.022(2)
F5 0.122(3) 0.022(2) 0.052(2) -0.0008(16) 0.033(2) -0.008(2)
F6 0.067(3) 0.040(2) 0.113(4) -0.028(2) 0.041(2) 0.006(2)
Os2 0.01852(9) 0.01751(10) 0.01464(8) -0.00195(7) 0.00063(7) 0.00072(7)
P3 0.0212(6) 0.0266(7) 0.0189(6) -0.0021(5) 0.0028(5) 0.0031(5)
P4 0.0195(6) 0.0229(7) 0.0237(6) -0.0035(5) 0.0018(5) -0.0018(5)
N9 0.020(2) 0.027(2) 0.0167(19) 0.0009(16) 0.0021(16) 0.0024(17)
N10 0.0144(19) 0.028(2) 0.021(2) -0.0064(17) 0.0000(16) -0.0011(17)
N11 0.027(2) 0.019(2) 0.022(2) -0.0020(17) 0.0036(17) -0.0020(17)
N12 0.024(2) 0.018(2) 0.0130(17) -0.0020(15) 0.0004(15) 0.0000(16)
N13 0.028(2) 0.020(2) 0.020(2) -0.0009(17) 0.0002(17) 0.0003(18)
N14 0.0182(19) 0.018(2) 0.0190(19) -0.0003(16) -0.0034(15) 0.0013(16)
N15 0.029(2) 0.016(2) 0.028(2) 0.0019(17) 0.0019(18) 0.0025(18)
N16 0.030(2) 0.020(2) 0.0188(19) -0.0002(16) -0.0023(17) -0.0011(18)
C33 0.039(3) 0.030(3) 0.021(2) 0.002(2) 0.004(2) 0.002(2)
C34 0.059(4) 0.029(3) 0.026(3) 0.008(2) 0.003(3) 0.007(3)
C35 0.055(4) 0.053(4) 0.016(2) 0.009(2) 0.001(2) 0.009(3)
C36 0.033(3) 0.050(4) 0.013(2) -0.001(2) -0.003(2) 0.004(3)
C37 0.018(2) 0.038(3) 0.018(2) -0.005(2) 0.0003(19) 0.000(2)
C38 0.017(2) 0.035(3) 0.021(2) -0.007(2) 0.0019(19) 0.001(2)
C39 0.026(3) 0.049(4) 0.023(3) -0.009(2) 0.003(2) -0.003(3)
C40 0.030(3) 0.036(4) 0.043(3) -0.020(3) 0.000(3) -0.004(3)
C41 0.039(3) 0.027(3) 0.043(3) -0.010(3) 0.005(3) -0.003(2)
C42 0.021(3) 0.029(3) 0.028(3) -0.005(2) 0.003(2) 0.000(2)
C43 0.047(3) 0.017(3) 0.024(3) -0.001(2) 0.003(2) -0.003(2)
C44 0.028(3) 0.017(3) 0.022(2) -0.0027(19) 0.002(2) 0.000(2)
C45 0.020(2) 0.017(3) 0.018(2) 0.0002(18) 0.0013(18) 0.0001(19)
C46 0.022(2) 0.018(3) 0.017(2) -0.0015(18) 0.0028(18) -0.0023(19)
C47 0.029(3) 0.021(3) 0.026(3) 0.001(2) 0.003(2) 0.003(2)
C48 0.071(5) 0.021(3) 0.032(3) 0.003(2) 0.001(3) 0.011(3)
C49 0.028(3) 0.058(4) 0.052(4) -0.034(3) -0.002(3) 0.010(3)
C50 0.032(3) 0.081(5) 0.056(4) 0.037(4) 0.018(3) 0.006(3)
C51 0.015(2) 0.039(3) 0.024(2) -0.011(2) 0.0034(19) 0.001(2)
C52 0.031(3) 0.054(4) 0.046(3) -0.027(3) 0.006(3) -0.012(3)
C53 0.036(4) 0.105(7) 0.055(5) -0.040(4) 0.007(3) -0.013(4)
C54 0.029(3) 0.113(8) 0.039(4) -0.027(4) 0.000(3) 0.004(4)
C55 0.029(3) 0.104(7) 0.039(4) 0.016(4) 0.007(3) 0.025(4)
C56 0.024(3) 0.066(5) 0.036(3) 0.006(3) 0.009(2) 0.012(3)
C57 0.033(3) 0.020(3) 0.057(4) 0.003(3) 0.025(3) -0.002(2)
C58 0.024(3) 0.062(4) 0.035(3) -0.008(3) -0.001(2) 0.000(3)
C59 0.021(2) 0.019(3) 0.035(3) 0.001(2) 0.014(2) 0.002(2)
C60 0.025(3) 0.028(3) 0.035(3) -0.002(2) 0.009(2) -0.001(2)
C61 0.038(3) 0.030(3) 0.047(3) -0.009(3) 0.021(3) -0.005(3)
C62 0.053(4) 0.025(3) 0.061(4) -0.003(3) 0.033(3) -0.002(3)
C63 0.048(4) 0.025(3) 0.067(4) 0.015(3) 0.021(3) 0.012(3)
C64 0.035(3) 0.036(4) 0.042(3) 0.009(3) 0.011(3) 0.004(3)
F7 0.105(3) 0.0260(19) 0.0381(19) -0.0076(15) 0.0346(19) -0.0028(18)
F8 0.055(2) 0.0187(17) 0.0335(17) 0.0034(13) 0.0005(15) -0.0021(14)
F9 0.063(2) 0.031(2) 0.055(2) -0.0039(16) -0.0190(18) -0.0183(17)
F10 0.106(5) 0.047(4) 0.075(4) 0.022(3) 0.007(4) 0.030(4)
F11 0.075(5) 0.048(4) 0.063(4) 0.023(3) -0.024(3) 0.002(3)
F12 0.064(4) 0.049(4) 0.074(4) 0.037(3) 0.008(4) 0.004(3)
F10' 0.106(5) 0.047(4) 0.075(4) 0.022(3) 0.007(4) 0.030(4)
F11' 0.075(5) 0.048(4) 0.063(4) 0.023(3) -0.024(3) 0.002(3)
F12' 0.064(4) 0.049(4) 0.074(4) 0.037(3) 0.008(4) 0.004(3)

loop_
_atom_type_symbol
_atom_type_description
_atom_type_scat_dispersion_real
_atom_type_scat_dispersion_imag
_atom_type_scat_source
C C 0.0033 0.0016 'International Tables Vol C Tables 4.2.6.8 and 6.1.1.4'
H H 0.0000 0.0000 'International Tables Vol C Tables 4.2.6.8 and 6.1.1.4'
N N 0.0061 0.0033 'International Tables Vol C Tables 4.2.6.8 and 6.1.1.4'
F F 0.0171 0.0103 'International Tables Vol C Tables 4.2.6.8 and 6.1.1.4'
P P 0.1023 0.0942 'International Tables Vol C Tables 4.2.6.8 and 6.1.1.4'
Os Os -1.2165 7.6030 'International Tables Vol C Tables 4.2.6.8 and 6.1.1.4'

loop_
_geom_angle_atom_site_label_1
_geom_angle_atom_site_label_2
_geom_angle_atom_site_label_3
_geom_angle
N2 Os1 N1 77.59(15)
N2 Os1 N6 102.78(15)
N1 Os1 N6 179.62(15)
N2 Os1 N4 178.24(15)
N1 Os1 N4 104.13(15)
N6 Os1 N4 75.50(14)
N2 Os1 P2 89.28(11)
N1 Os1 P2 91.58(11)
N6 Os1 P2 88.38(10)
N4 Os1 P2 90.29(10)
N2 Os1 P1 92.71(11)
N1 Os1 P1 91.16(11)
N6 Os1 P1 88.87(10)
N4 Os1 P1 87.65(10)
P2 Os1 P1 176.91(4)
C19 P1 C18 104.4(3)
C19 P1 C17 103.4(3)
C18 P1 C17 102.5(3)
C19 P1 Os1 113.50(15)
C18 P1 Os1 115.7(2)
C17 P1 Os1 115.8(2)
C27 P2 C26 103.7(2)
C27 P2 C25 104.6(2)
C26 P2 C25 102.2(2)
C27 P2 Os1 112.89(15)
C26 P2 Os1 116.07(17)
C25 P2 Os1 115.84(17)
C1 N1 C5 118.3(4)
C1 N1 Os1 125.0(3)
C5 N1 Os1 116.7(3)
C10 N2 C6 118.7(4)
C10 N2 Os1 124.5(3)
C6 N2 Os1 116.7(3)
C12 N3 N4 102.6(4)
C13 N4 N3 107.8(4)
C13 N4 Os1 117.8(3)
N3 N4 Os1 134.1(3)
C12 N5 C13 100.1(4)
N7 N6 C14 107.2(4)
N7 N6 Os1 134.8(3)
C14 N6 Os1 118.0(3)
C15 N7 N6 103.4(4)
C14 N8 C15 99.9(4)
N1 C1 C2 122.4(5)
C1 C2 C3 119.4(5)
C4 C3 C2 119.0(5)
C3 C4 C5 119.6(5)
N1 C5 C4 121.3(5)
N1 C5 C6 114.6(4)
C4 C5 C6 124.1(4)
N2 C6 C7 121.1(5)
N2 C6 C5 114.1(4)
C7 C6 C5 124.8(4)
C8 C7 C6 120.4(5)
C7 C8 C9 118.3(4)
C10 C9 C8 120.1(5)
N2 C10 C9 121.3(5)
F3 C11 F2' 118.2(10)
F3 C11 F1 104.0(4)
F2' C11 F1 96.7(12)
F3 C11 F2 94.2(10)
F2' C11 F2 27.4(14)
F1 C11 F2 117.4(12)
F3 C11 C12 112.2(5)
F2' C11 C12 111.5(13)
F1 C11 C12 113.0(5)
F2 C11 C12 113.9(13)
N3 C12 N5 116.8(4)
N3 C12 C11 122.0(5)
N5 C12 C11 121.2(4)
N4 C13 N5 112.7(4)
N4 C13 C14 114.9(4)
N5 C13 C14 132.3(4)
N8 C14 N6 112.9(4)
N8 C14 C13 133.3(4)
N6 C14 C13 113.8(4)
N7 C15 N8 116.6(4)
N7 C15 C16 121.2(4)
N8 C15 C16 122.2(4)
F5 C16 F4 105.5(5)
F5 C16 F6 105.4(5)
F4 C16 F6 104.0(4)
F5 C16 C15 114.4(4)
F4 C16 C15 113.3(4)
F6 C16 C15 113.4(4)
C24 C19 C20 117.8(5)
C24 C19 P1 120.3(4)
C20 C19 P1 121.5(4)
C21 C20 C19 120.3(5)
C22 C21 C20 121.4(5)
C21 C22 C23 119.5(6)
C22 C23 C24 119.9(5)
C19 C24 C23 121.0(5)
C32 C27 C28 118.1(5)
C32 C27 P2 119.3(4)
C28 C27 P2 122.5(4)
C29 C28 C27 121.0(5)
C30 C29 C28 120.0(5)
C29 C30 C31 120.4(5)
C30 C31 C32 119.9(5)
C31 C32 C27 120.7(5)
N9 Os2 N10 77.65(16)
N9 Os2 N12 103.33(15)
N10 Os2 N12 176.74(14)
N9 Os2 N14 177.89(15)
N10 Os2 N14 103.65(15)
N12 Os2 N14 75.46(15)
N9 Os2 P4 90.31(11)
N10 Os2 P4 93.37(10)
N12 Os2 P4 89.74(10)
N14 Os2 P4 87.95(10)
N9 Os2 P3 92.30(11)
N10 Os2 P3 89.10(10)
N12 Os2 P3 87.75(10)
N14 Os2 P3 89.39(10)
P4 Os2 P3 176.73(4)
C50 P3 C49 102.8(3)
C50 P3 C51 104.8(3)
C49 P3 C51 104.5(3)
C50 P3 Os2 114.9(2)
C49 P3 Os2 116.28(19)
C51 P3 Os2 112.30(15)
C58 P4 C59 104.5(3)
C58 P4 C57 102.4(3)
C59 P4 C57 101.4(2)
C58 P4 Os2 115.50(18)
C59 P4 Os2 115.15(15)
C57 P4 Os2 116.03(18)
C33 N9 C37 117.6(4)
C33 N9 Os2 125.0(3)
C37 N9 Os2 117.4(3)
C42 N10 C38 117.8(4)
C42 N10 Os2 125.2(3)
C38 N10 Os2 116.9(3)
C44 N11 N12 103.1(4)
C45 N12 N11 107.2(3)
C45 N12 Os2 118.1(3)
N11 N12 Os2 134.4(3)
C45 N13 C44 100.6(4)
C46 N14 N15 107.8(4)
C46 N14 Os2 117.4(3)
N15 N14 Os2 134.7(3)
C47 N15 N14 102.9(4)
C47 N16 C46 99.4(4)
N9 C33 C34 122.8(5)
C33 C34 C35 119.3(5)
C36 C35 C34 118.8(5)
C35 C36 C37 120.0(5)
N9 C37 C36 121.5(5)
N9 C37 C38 114.4(4)
C36 C37 C38 124.1(4)
N10 C38 C39 120.9(5)
N10 C38 C37 113.6(4)
C39 C38 C37 125.4(5)
C40 C39 C38 120.2(5)
C39 C40 C41 119.0(5)
C42 C41 C40 119.9(5)
N10 C42 C41 122.2(5)
F8 C43 F9 106.8(4)
F8 C43 F7 107.1(4)
F9 C43 F7 106.1(4)
F8 C43 C44 112.2(4)
F9 C43 C44 112.7(4)
F7 C43 C44 111.7(4)
N11 C44 N13 116.0(4)
N11 C44 C43 122.5(4)
N13 C44 C43 121.4(4)
N13 C45 N12 112.9(4)
N13 C45 C46 133.6(4)
N12 C45 C46 113.5(4)
N14 C46 N16 112.7(4)
N14 C46 C45 115.3(4)
N16 C46 C45 132.0(4)
N15 C47 N16 117.2(4)
N15 C47 C48 122.2(5)
N16 C47 C48 120.6(5)
F10' C48 F12 127.1(8)
F10' C48 F10 51.7(6)
F12 C48 F10 113.0(8)
F10' C48 F11' 110.7(8)
F12 C48 F11' 34.0(5)
F10 C48 F11' 130.4(7)
F10' C48 F12' 103.3(7)
F12 C48 F12' 69.1(7)
F10 C48 F12' 54.2(6)
F11' C48 F12' 101.6(7)
F10' C48 F11 48.9(6)
F12 C48 F11 102.4(7)
F10 C48 F11 99.2(7)
F11' C48 F11 71.1(6)
F12' C48 F11 139.4(6)
F10' C48 C47 115.7(6)
F12 C48 C47 115.9(6)
F10 C48 C47 114.6(6)
F11' C48 C47 114.4(6)
F12' C48 C47 109.7(5)
F11 C48 C47 109.5(6)
C56 C51 C52 119.9(5)
C56 C51 P3 119.4(4)
C52 C51 P3 119.9(4)
C53 C52 C51 120.9(7)
C54 C53 C52 119.7(7)
C53 C54 C55 121.8(6)
C54 C55 C56 118.6(7)
C51 C56 C55 119.0(6)
C64 C59 C60 118.0(5)
C64 C59 P4 124.3(4)
C60 C59 P4 117.7(4)
C61 C60 C59 120.9(5)
C62 C61 C60 119.3(6)
C63 C62 C61 121.2(6)
C62 C63 C64 119.7(6)
C63 C64 C59 120.9(6)

loop_
_geom_bond_atom_site_label_1
_geom_bond_atom_site_label_2
_geom_bond_distance
Os1 N2 2.057(4)
Os1 N1 2.065(4)
Os1 N6 2.086(4)
Os1 N4 2.093(4)
Os1 P2 2.3403(12)
Os1 P1 2.3432(13)
P1 C19 1.814(5)
P1 C18 1.819(6)
P1 C17 1.821(6)
P2 C27 1.821(5)
P2 C26 1.821(5)
P2 C25 1.822(5)
N1 C1 1.352(6)
N1 C5 1.354(6)
N2 C10 1.356(6)
N2 C6 1.364(6)
N3 C12 1.329(6)
N3 N4 1.364(5)
N4 C13 1.338(6)
N5 C12 1.343(6)
N5 C13 1.348(6)
N6 N7 1.353(5)
N6 C14 1.355(5)
N7 C15 1.330(6)
N8 C14 1.344(6)
N8 C15 1.348(6)
C1 C2 1.370(7)
C2 C3 1.382(7)
C3 C4 1.369(7)
C4 C5 1.392(7)
C5 C6 1.462(7)
C6 C7 1.389(6)
C7 C8 1.371(7)
C8 C9 1.388(7)
C9 C10 1.387(6)
C11 F3 1.328(6)
C11 F2' 1.33(3)
C11 F1 1.333(6)
C11 F2 1.37(3)
C11 C12 1.485(7)
C13 C14 1.448(6)
C15 C16 1.469(7)
C16 F5 1.310(6)
C16 F4 1.321(6)
C16 F6 1.328(6)
C19 C24 1.385(7)
C19 C20 1.393(7)
C20 C21 1.373(7)
C21 C22 1.359(8)
C22 C23 1.374(8)
C23 C24 1.386(7)
C27 C32 1.394(7)
C27 C28 1.395(6)
C28 C29 1.383(7)
C29 C30 1.371(8)
C30 C31 1.376(7)
C31 C32 1.387(7)
Os2 N9 2.045(4)
Os2 N10 2.059(4)
Os2 N12 2.085(4)
Os2 N14 2.085(4)
Os2 P4 2.3423(12)
Os2 P3 2.3501(12)
P3 C50 1.816(6)
P3 C49 1.821(5)
P3 C51 1.822(5)
P4 C58 1.807(5)
P4 C59 1.820(5)
P4 C57 1.828(5)
N9 C33 1.356(6)
N9 C37 1.368(6)
N10 C42 1.353(6)
N10 C38 1.377(6)
N11 C44 1.327(6)
N11 N12 1.369(5)
N12 C45 1.347(5)
N13 C45 1.335(6)
N13 C44 1.354(6)
N14 C46 1.340(5)
N14 N15 1.363(5)
N15 C47 1.318(6)
N16 C47 1.353(6)
N16 C46 1.357(6)
C33 C34 1.381(7)
C34 C35 1.383(8)
C35 C36 1.376(8)
C36 C37 1.392(7)
C37 C38 1.456(7)
C38 C39 1.385(7)
C39 C40 1.359(8)
C40 C41 1.382(8)
C41 C42 1.366(7)
C43 F8 1.328(6)
C43 F9 1.329(6)
C43 F7 1.338(6)
C43 C44 1.484(7)
C45 C46 1.443(6)
C47 C48 1.483(7)
C48 F10' 1.263(11)
C48 F12 1.299(11)
C48 F10 1.300(11)
C48 F11' 1.317(11)
C48 F12' 1.402(10)
C48 F11 1.413(10)
C51 C56 1.377(8)
C51 C52 1.393(7)
C52 C53 1.370(8)
C53 C54 1.350(10)
C54 C55 1.390(10)
C55 C56 1.421(8)
C59 C64 1.386(7)
C59 C60 1.403(7)
C60 C61 1.379(7)
C61 C62 1.370(8)
C62 C63 1.368(8)
C63 C64 1.379(8)
